data_7015001
loop_
_publ_author_name
'Albrecht, Carolin'
'Bode, Maren'
'P\'erez, Janaina Marinas'
'Daniels, J\"org'
'Schnakenburg, Gregor'
'Streubel, Rainer'

_publ_section_title
;
 First examples of oxaphosphirane pentacarbonylchromium(0) and
 -molybdenum(0) complexes: synthesis, structures and reactions
;
_journal_issue 11
_journal_name_full 'Dalton Transactions'
_journal_page_first 2654
_journal_paper_doi 10.1039/c0dt01509a
_journal_volume 40
_journal_year 2011
_chemical_formula_moiety 'C17 H19 Mo O6 P'
_chemical_formula_sum 'C17 H19 Mo O6 P'
_chemical_formula_weight 446.23
_chemical_name_systematic
;
?
;
_space_group_IT_number 2
_symmetry_cell_setting triclinic
_symmetry_space_group_name_Hall '-P 1'
_symmetry_space_group_name_H-M 'P -1'
_atom_sites_solution_hydrogens geom
_atom_sites_solution_primary direct
_atom_sites_solution_secondary difmap
_cell_angle_alpha 87.2385(15)
_cell_angle_beta 86.4875(15)
_cell_angle_gamma 89.1165(13)
_cell_formula_units_Z 4
_cell_length_a 9.3112(3)
_cell_length_b 13.6564(3)
_cell_length_c 15.4475(3)
_cell_measurement_reflns_used 20869
_cell_measurement_temperature 123(2)
_cell_measurement_theta_max 34.975
_cell_measurement_theta_min 0.998
_cell_volume 1958.15(9)
_computing_cell_refinement 'HKL Scalepack (Otwinowski & Minor 1997)'
_computing_data_collection 'HKL Denzo and Scalepack (Otwinowski & Minor 1997)'
_computing_data_reduction 'HKL Denzo and Scalepack (Otwinowski & Minor 1997)'
_computing_molecular_graphics 'DIAMOND (Brandenburg, 1999)'
_computing_publication_material 'SHELXL97 (Sheldrick, 1997)'
_computing_structure_refinement 'SHELXL-97 (Sheldrick, 1997)'
_computing_structure_solution 'SHELXS-97 (Sheldrick, 1990)'
_diffrn_ambient_temperature 123(2)
_diffrn_detector_area_resol_mean 9
_diffrn_measured_fraction_theta_full 0.999
_diffrn_measured_fraction_theta_max 0.999
_diffrn_measurement_device '95mm CCD camera on \k-goniostat'
_diffrn_measurement_device_type 'Nonius KappaCCD'
_diffrn_measurement_method 'CCD rotation images, thick slices'
_diffrn_radiation_monochromator 'horizonally mounted graphite crystal'
_diffrn_radiation_type MoK\a
_diffrn_radiation_wavelength 0.71073
_diffrn_reflns_av_R_equivalents 0.0493
_diffrn_reflns_av_sigmaI/netI 0.0630
_diffrn_reflns_limit_h_max 9
_diffrn_reflns_limit_h_min -13
_diffrn_reflns_limit_k_max 19
_diffrn_reflns_limit_k_min -19
_diffrn_reflns_limit_l_max 22
_diffrn_reflns_limit_l_min -21
_diffrn_reflns_number 29432
_diffrn_reflns_theta_full 30.50
_diffrn_reflns_theta_max 30.50
_diffrn_reflns_theta_min 2.63
_exptl_absorpt_coefficient_mu 0.779
_exptl_absorpt_correction_T_max 0.88763
_exptl_absorpt_correction_T_min 0.77032
_exptl_absorpt_correction_type multi-scan
_exptl_crystal_colour colourless
_exptl_crystal_density_diffrn 1.514
_exptl_crystal_density_method 'not measured'
_exptl_crystal_description plate
_exptl_crystal_F_000 904
_exptl_crystal_size_max 0.60
_exptl_crystal_size_mid 0.36
_exptl_crystal_size_min 0.16
_refine_diff_density_max 0.556
_refine_diff_density_min -0.792
_refine_diff_density_rms 0.088
_refine_ls_extinction_method none
_refine_ls_goodness_of_fit_ref 0.937
_refine_ls_hydrogen_treatment constr
_refine_ls_matrix_type full
_refine_ls_number_parameters 463
_refine_ls_number_reflns 11948
_refine_ls_number_restraints 0
_refine_ls_restrained_S_all 0.937
_refine_ls_R_factor_all 0.0474
_refine_ls_R_factor_gt 0.0288
_refine_ls_shift/su_max 0.003
_refine_ls_shift/su_mean 0.000
_refine_ls_structure_factor_coef Fsqd
_refine_ls_weighting_details 'calc w=1/[\s^2^(Fo^2^)+(0.0126P)^2^+0.0000P] where P=(Fo^2^+2Fc^2^)/3'
_refine_ls_weighting_scheme calc
_refine_ls_wR_factor_gt 0.0548
_refine_ls_wR_factor_ref 0.0587
_reflns_number_gt 9034
_reflns_number_total 11948
_reflns_threshold_expression >2sigma(I)
_cod_data_source_file C0DT01509A.TXT
_cod_data_source_block Greg283
_cod_depositor_comments
;
The following automatic conversions were performed:
'_symmetry_cell_setting' value 'Triclinic' changed to 'triclinic'
according to '/home/saulius/struct/CIF-dictionaries/cif_core.dic'
dictionary named 'cif_core.dic' version 2.4.1 from
2010-06-29.

'_exptl_absorpt_correction_type' value 'Multi-Scan' changed
to 'multi-scan' according to
'/home/saulius/struct/CIF-dictionaries/cif_core.dic' dictionary named
'cif_core.dic' version 2.4.1 from 2010-06-29.

Automatic conversion script
Id: cif_fix_enum 1555 2011-01-17 13:19:09Z saulius 
;
_cod_database_code 7015001

loop_
_symmetry_equiv_pos_as_xyz
'x, y, z'
'-x, -y, -z'

loop_
_atom_site_label
_atom_site_type_symbol
_atom_site_fract_x
_atom_site_fract_y
_atom_site_fract_z
_atom_site_U_iso_or_equiv
_atom_site_adp_type
_atom_site_occupancy
_atom_site_symmetry_multiplicity
_atom_site_calc_flag
_atom_site_refinement_flags
_atom_site_disorder_assembly
_atom_site_disorder_group
C1 C 0.8363(2) 0.30325(12) 0.16657(10) 0.0226(4) Uani 1 1 d . . .
H1A H 0.9222 0.2671 0.1882 0.027 Uiso 1 1 calc R . .
C2 C 0.8154(2) 0.29639(13) 0.07143(10) 0.0310(5) Uani 1 1 d . . .
H2C H 0.9045 0.3147 0.0379 0.046 Uiso 1 1 calc R . .
H2B H 0.7374 0.3410 0.0547 0.046 Uiso 1 1 calc R . .
H2A H 0.7907 0.2290 0.0596 0.046 Uiso 1 1 calc R . .
C3 C 0.87689(19) 0.40042(11) 0.32785(9) 0.0175(3) Uani 1 1 d . . .
C4 C 0.99562(19) 0.47531(12) 0.31057(10) 0.0202(4) Uani 1 1 d . . .
C5 C 0.9687(2) 0.54984(12) 0.36396(10) 0.0210(4) Uani 1 1 d . . .
C6 C 0.8355(2) 0.53136(11) 0.41714(9) 0.0190(4) Uani 1 1 d . . .
C7 C 0.78024(19) 0.44492(11) 0.39804(9) 0.0172(3) Uani 1 1 d . . .
C8 C 0.9312(2) 0.29744(12) 0.35430(10) 0.0251(4) Uani 1 1 d . . .
H8A H 0.9680 0.2978 0.4124 0.038 Uiso 1 1 calc R . .
H8B H 1.0085 0.2776 0.3126 0.038 Uiso 1 1 calc R . .
H8C H 0.8519 0.2510 0.3549 0.038 Uiso 1 1 calc R . .
C9 C 1.1188(2) 0.46132(14) 0.24483(11) 0.0331(5) Uani 1 1 d . . .
H9A H 1.0814 0.4491 0.1885 0.050 Uiso 1 1 calc R . .
H9B H 1.1781 0.4052 0.2636 0.050 Uiso 1 1 calc R . .
H9C H 1.1775 0.5205 0.2395 0.050 Uiso 1 1 calc R . .
C10 C 1.0611(2) 0.63792(13) 0.37217(12) 0.0310(4) Uani 1 1 d . . .
H10A H 1.1356 0.6410 0.3245 0.046 Uiso 1 1 calc R . .
H10B H 1.1066 0.6326 0.4278 0.046 Uiso 1 1 calc R . .
H10C H 1.0012 0.6975 0.3696 0.046 Uiso 1 1 calc R . .
C11 C 0.7747(2) 0.60083(13) 0.48336(10) 0.0298(4) Uani 1 1 d . . .
H11A H 0.7641 0.6664 0.4557 0.045 Uiso 1 1 calc R . .
H11B H 0.8400 0.6035 0.5306 0.045 Uiso 1 1 calc R . .
H11C H 0.6804 0.5777 0.5068 0.045 Uiso 1 1 calc R . .
C12 C 0.6517(2) 0.39220(12) 0.43844(10) 0.0246(4) Uani 1 1 d . . .
H12A H 0.6834 0.3351 0.4735 0.037 Uiso 1 1 calc R . .
H12B H 0.5927 0.3706 0.3927 0.037 Uiso 1 1 calc R . .
H12C H 0.5949 0.4364 0.4756 0.037 Uiso 1 1 calc R . .
C13 C 0.5135(2) 0.65212(13) 0.11695(10) 0.0248(4) Uani 1 1 d . . .
C14 C 0.7788(2) 0.55511(12) 0.06457(10) 0.0225(4) Uani 1 1 d . . .
C15 C 0.7443(2) 0.65622(13) 0.22888(10) 0.0237(4) Uani 1 1 d . . .
C16 C 0.5029(2) 0.54567(12) 0.28199(10) 0.0231(4) Uani 1 1 d . . .
C17 C 0.5088(2) 0.44975(13) 0.11975(10) 0.0238(4) Uani 1 1 d . . .
C18 C 0.2936(2) 1.17626(12) 0.14350(10) 0.0266(4) Uani 1 1 d . . .
H18A H 0.3712 1.2214 0.1580 0.032 Uiso 1 1 calc R . .
C19 C 0.2639(2) 1.17653(14) 0.04910(11) 0.0360(5) Uani 1 1 d . . .
H19C H 0.3539 1.1650 0.0146 0.054 Uiso 1 1 calc R . .
H19B H 0.2225 1.2402 0.0311 0.054 Uiso 1 1 calc R . .
H19A H 0.1957 1.1245 0.0400 0.054 Uiso 1 1 calc R . .
C20 C 0.36479(19) 1.09323(11) 0.31577(9) 0.0188(4) Uani 1 1 d . . .
C21 C 0.27238(19) 1.04929(11) 0.39110(9) 0.0173(3) Uani 1 1 d . . .
C22 C 0.3385(2) 0.96765(11) 0.42259(10) 0.0191(4) Uani 1 1 d . . .
C23 C 0.4772(2) 0.95347(12) 0.37348(10) 0.0210(4) Uani 1 1 d . . .
C24 C 0.49435(19) 1.02483(12) 0.31039(10) 0.0209(4) Uani 1 1 d . . .
C25 C 0.4020(2) 1.20104(12) 0.32759(11) 0.0272(4) Uani 1 1 d . . .
H25A H 0.4387 1.2074 0.3851 0.041 Uiso 1 1 calc R . .
H25B H 0.3153 1.2420 0.3223 0.041 Uiso 1 1 calc R . .
H25C H 0.4755 1.2224 0.2828 0.041 Uiso 1 1 calc R . .
C26 C 0.1355(2) 1.09652(12) 0.42357(10) 0.0228(4) Uani 1 1 d . . .
H26A H 0.0687 1.1019 0.3769 0.034 Uiso 1 1 calc R . .
H26B H 0.1554 1.1621 0.4426 0.034 Uiso 1 1 calc R . .
H26C H 0.0923 1.0567 0.4726 0.034 Uiso 1 1 calc R . .
C27 C 0.2851(2) 0.89932(12) 0.49645(10) 0.0285(4) Uani 1 1 d . . .
H27A H 0.2648 0.8353 0.4742 0.043 Uiso 1 1 calc R . .
H27B H 0.1970 0.9266 0.5243 0.043 Uiso 1 1 calc R . .
H27C H 0.3588 0.8915 0.5390 0.043 Uiso 1 1 calc R . .
C28 C 0.5816(2) 0.87239(13) 0.39636(12) 0.0316(5) Uani 1 1 d . . .
H28A H 0.5306 0.8101 0.4038 0.047 Uiso 1 1 calc R . .
H28B H 0.6251 0.8863 0.4506 0.047 Uiso 1 1 calc R . .
H28C H 0.6572 0.8680 0.3496 0.047 Uiso 1 1 calc R . .
C29 C 0.6188(2) 1.04113(14) 0.24553(12) 0.0337(5) Uani 1 1 d . . .
H29C H 0.6896 0.9879 0.2524 0.051 Uiso 1 1 calc R . .
H29B H 0.6636 1.1039 0.2550 0.051 Uiso 1 1 calc R . .
H29A H 0.5847 1.0423 0.1867 0.051 Uiso 1 1 calc R . .
C30 C 0.0813(2) 0.78969(15) 0.14510(11) 0.0349(5) Uani 1 1 d . . .
C31 C 0.2981(2) 0.92164(12) 0.07020(10) 0.0219(4) Uani 1 1 d . . .
C32 C 0.0038(2) 0.99162(15) 0.12214(11) 0.0315(5) Uani 1 1 d . . .
C33 C 0.0357(2) 0.90937(12) 0.29363(11) 0.0253(4) Uani 1 1 d . . .
C34 C 0.3109(2) 0.82799(13) 0.24271(11) 0.0275(4) Uani 1 1 d . . .
Mo1 Mo 0.636466(16) 0.548051(10) 0.172260(8) 0.01593(4) Uani 1 1 d . . .
Mo2 Mo 0.163975(17) 0.915165(10) 0.181392(8) 0.01839(4) Uani 1 1 d . . .
O1 O 0.70275(14) 0.29460(8) 0.22416(7) 0.0227(3) Uani 1 1 d . . .
O2 O 0.44194(16) 0.70935(9) 0.08336(8) 0.0377(4) Uani 1 1 d . . .
O3 O 0.85739(16) 0.56049(9) 0.00552(8) 0.0348(3) Uani 1 1 d . . .
O4 O 0.79088(15) 0.72131(9) 0.26004(8) 0.0334(3) Uani 1 1 d . . .
O5 O 0.42899(16) 0.54784(10) 0.34354(8) 0.0366(3) Uani 1 1 d . . .
O6 O 0.43128(16) 0.39758(9) 0.09143(8) 0.0361(3) Uani 1 1 d . . .
O8 O 0.03627(19) 0.71706(11) 0.12501(9) 0.0581(5) Uani 1 1 d . . .
O7 O 0.16347(14) 1.17523(8) 0.20439(7) 0.0266(3) Uani 1 1 d . . .
O9 O 0.37246(15) 0.92458(9) 0.00894(7) 0.0301(3) Uani 1 1 d . . .
O10 O -0.08802(17) 1.03272(12) 0.09038(9) 0.0496(4) Uani 1 1 d . . .
O11 O -0.03694(16) 0.90444(10) 0.35580(8) 0.0377(4) Uani 1 1 d . . .
O12 O 0.38404(17) 0.77126(9) 0.27502(8) 0.0414(4) Uani 1 1 d . . .
P1 P 0.77606(5) 0.40518(3) 0.22792(2) 0.01642(9) Uani 1 1 d . . .
P2 P 0.26376(5) 1.07362(3) 0.21804(3) 0.01814(9) Uani 1 1 d . . .

loop_
_atom_site_aniso_label
_atom_site_aniso_U_11
_atom_site_aniso_U_22
_atom_site_aniso_U_33
_atom_site_aniso_U_23
_atom_site_aniso_U_13
_atom_site_aniso_U_12
C1 0.0224(11) 0.0220(9) 0.0237(8) -0.0054(7) -0.0004(7) 0.0026(8)
C2 0.0388(14) 0.0318(10) 0.0232(9) -0.0114(7) -0.0025(8) 0.0029(9)
C3 0.0185(10) 0.0174(8) 0.0167(7) -0.0009(6) -0.0025(6) 0.0026(7)
C4 0.0143(10) 0.0271(9) 0.0191(8) 0.0023(6) -0.0024(7) 0.0002(7)
C5 0.0194(10) 0.0223(9) 0.0217(8) 0.0021(6) -0.0070(7) -0.0012(7)
C6 0.0216(11) 0.0195(8) 0.0159(7) -0.0002(6) -0.0026(7) 0.0022(7)
C7 0.0166(10) 0.0215(8) 0.0131(7) 0.0016(6) -0.0010(6) 0.0025(7)
C8 0.0307(12) 0.0229(9) 0.0219(8) -0.0004(7) -0.0053(8) 0.0089(8)
C9 0.0217(12) 0.0435(12) 0.0337(10) -0.0041(8) 0.0023(8) -0.0007(9)
C10 0.0274(12) 0.0297(10) 0.0365(10) 0.0003(8) -0.0064(9) -0.0076(9)
C11 0.0348(13) 0.0278(10) 0.0272(9) -0.0095(7) 0.0006(8) 0.0001(9)
C12 0.0255(11) 0.0257(9) 0.0221(8) 0.0006(7) 0.0013(7) -0.0019(8)
C13 0.0274(12) 0.0279(10) 0.0188(8) -0.0027(7) -0.0001(7) 0.0060(8)
C14 0.0254(11) 0.0210(9) 0.0211(8) 0.0018(6) -0.0040(8) 0.0026(8)
C15 0.0225(11) 0.0253(9) 0.0229(8) 0.0005(7) -0.0004(7) 0.0044(8)
C16 0.0217(11) 0.0258(9) 0.0219(9) 0.0006(7) -0.0041(7) 0.0044(8)
C17 0.0248(11) 0.0277(10) 0.0187(8) 0.0001(7) -0.0017(7) 0.0046(8)
C18 0.0308(12) 0.0220(9) 0.0256(9) 0.0066(7) 0.0037(8) 0.0004(8)
C19 0.0485(16) 0.0314(11) 0.0262(10) 0.0104(8) 0.0027(9) 0.0043(10)
C20 0.0183(10) 0.0180(8) 0.0201(8) -0.0006(6) -0.0010(7) -0.0019(7)
C21 0.0164(10) 0.0175(8) 0.0181(8) -0.0031(6) -0.0013(6) -0.0015(7)
C22 0.0205(10) 0.0172(8) 0.0200(8) -0.0014(6) -0.0043(7) -0.0008(7)
C23 0.0181(10) 0.0211(9) 0.0248(8) -0.0056(7) -0.0070(7) 0.0029(7)
C24 0.0148(10) 0.0232(9) 0.0252(8) -0.0058(7) -0.0013(7) -0.0012(7)
C25 0.0276(12) 0.0211(9) 0.0330(9) -0.0018(7) -0.0014(8) -0.0061(8)
C26 0.0223(11) 0.0234(9) 0.0222(8) -0.0010(7) 0.0016(7) 0.0034(8)
C27 0.0305(13) 0.0264(10) 0.0279(9) 0.0064(7) -0.0034(8) 0.0027(9)
C28 0.0289(13) 0.0295(10) 0.0375(10) -0.0060(8) -0.0105(9) 0.0095(9)
C29 0.0208(12) 0.0404(12) 0.0390(11) -0.0026(9) 0.0056(9) 0.0003(9)
C30 0.0417(14) 0.0452(12) 0.0176(9) -0.0091(8) 0.0101(8) -0.0137(10)
C31 0.0228(11) 0.0205(9) 0.0225(9) -0.0004(6) -0.0036(7) 0.0006(8)
C32 0.0235(12) 0.0515(13) 0.0193(9) -0.0025(8) 0.0019(8) -0.0014(10)
C33 0.0284(12) 0.0253(9) 0.0228(9) -0.0036(7) -0.0022(8) -0.0066(8)
C34 0.0392(13) 0.0206(9) 0.0233(9) -0.0056(7) -0.0032(8) -0.0012(9)
Mo1 0.01651(9) 0.01663(7) 0.01459(7) 0.00000(5) -0.00179(5) 0.00232(6)
Mo2 0.01972(9) 0.02105(8) 0.01439(7) -0.00112(5) -0.00020(6) -0.00272(6)
O1 0.0244(8) 0.0179(6) 0.0256(6) -0.0007(5) 0.0008(5) -0.0042(5)
O2 0.0426(10) 0.0387(8) 0.0313(7) 0.0016(6) -0.0060(7) 0.0197(7)
O3 0.0318(9) 0.0412(8) 0.0295(7) 0.0037(6) 0.0079(6) 0.0030(7)
O4 0.0340(9) 0.0271(7) 0.0404(7) -0.0097(6) -0.0056(6) -0.0024(6)
O5 0.0311(9) 0.0501(9) 0.0267(7) 0.0035(6) 0.0075(6) 0.0106(7)
O6 0.0344(10) 0.0370(8) 0.0387(7) -0.0047(6) -0.0118(7) -0.0082(7)
O8 0.0760(14) 0.0607(11) 0.0384(8) -0.0264(7) 0.0207(8) -0.0428(10)
O7 0.0297(8) 0.0226(6) 0.0265(6) 0.0021(5) 0.0013(6) 0.0090(6)
O9 0.0292(9) 0.0336(7) 0.0266(7) -0.0006(5) 0.0049(6) 0.0006(6)
O10 0.0308(10) 0.0814(12) 0.0360(8) 0.0043(7) -0.0072(7) 0.0162(9)
O11 0.0401(10) 0.0450(9) 0.0275(7) -0.0080(6) 0.0110(6) -0.0139(7)
O12 0.0619(12) 0.0254(7) 0.0391(8) -0.0052(6) -0.0203(8) 0.0100(7)
P1 0.0168(3) 0.0168(2) 0.01562(19) -0.00091(15) -0.00083(16) 0.00073(18)
P2 0.0182(3) 0.0179(2) 0.0177(2) 0.00162(15) 0.00105(17) 0.00202(18)

loop_
_atom_type_symbol
_atom_type_description
_atom_type_scat_dispersion_real
_atom_type_scat_dispersion_imag
_atom_type_scat_source
C C 0.0033 0.0016 'International Tables Vol C Tables 4.2.6.8 and 6.1.1.4'
H H 0.0000 0.0000 'International Tables Vol C Tables 4.2.6.8 and 6.1.1.4'
Mo Mo -1.6832 0.6857 'International Tables Vol C Tables 4.2.6.8 and 6.1.1.4'
O O 0.0106 0.0060 'International Tables Vol C Tables 4.2.6.8 and 6.1.1.4'
P P 0.1023 0.0942 'International Tables Vol C Tables 4.2.6.8 and 6.1.1.4'

loop_
_geom_angle_atom_site_label_1
_geom_angle_atom_site_label_2
_geom_angle_atom_site_label_3
_geom_angle
_geom_angle_site_symmetry_1
_geom_angle_site_symmetry_3
_geom_angle_publ_flag
O1 C1 C2 115.07(15) . . ?
O1 C1 P1 60.63(7) . . ?
C2 C1 P1 123.52(13) . . ?
O1 C1 H1A 115.3 . . ?
C2 C1 H1A 115.3 . . ?
P1 C1 H1A 115.3 . . ?
C1 C2 H2C 109.5 . . ?
C1 C2 H2B 109.5 . . ?
H2C C2 H2B 109.5 . . ?
C1 C2 H2A 109.5 . . ?
H2C C2 H2A 109.5 . . ?
H2B C2 H2A 109.5 . . ?
C7 C3 C4 103.41(13) . . ?
C7 C3 C8 112.69(13) . . ?
C4 C3 C8 113.96(15) . . ?
C7 C3 P1 106.99(11) . . ?
C4 C3 P1 105.20(10) . . ?
C8 C3 P1 113.71(10) . . ?
C5 C4 C9 129.29(16) . . ?
C5 C4 C3 108.28(15) . . ?
C9 C4 C3 122.42(14) . . ?
C4 C5 C6 109.74(15) . . ?
C4 C5 C10 126.80(17) . . ?
C6 C5 C10 123.42(15) . . ?
C7 C6 C5 109.93(14) . . ?
C7 C6 C11 126.91(16) . . ?
C5 C6 C11 123.16(15) . . ?
C6 C7 C12 129.71(15) . . ?
C6 C7 C3 108.63(15) . . ?
C12 C7 C3 121.57(14) . . ?
C3 C8 H8A 109.5 . . ?
C3 C8 H8B 109.5 . . ?
H8A C8 H8B 109.5 . . ?
C3 C8 H8C 109.5 . . ?
H8A C8 H8C 109.5 . . ?
H8B C8 H8C 109.5 . . ?
C4 C9 H9A 109.5 . . ?
C4 C9 H9B 109.5 . . ?
H9A C9 H9B 109.5 . . ?
C4 C9 H9C 109.5 . . ?
H9A C9 H9C 109.5 . . ?
H9B C9 H9C 109.5 . . ?
C5 C10 H10A 109.5 . . ?
C5 C10 H10B 109.5 . . ?
H10A C10 H10B 109.5 . . ?
C5 C10 H10C 109.5 . . ?
H10A C10 H10C 109.5 . . ?
H10B C10 H10C 109.5 . . ?
C6 C11 H11A 109.5 . . ?
C6 C11 H11B 109.5 . . ?
H11A C11 H11B 109.5 . . ?
C6 C11 H11C 109.5 . . ?
H11A C11 H11C 109.5 . . ?
H11B C11 H11C 109.5 . . ?
C7 C12 H12A 109.5 . . ?
C7 C12 H12B 109.5 . . ?
H12A C12 H12B 109.5 . . ?
C7 C12 H12C 109.5 . . ?
H12A C12 H12C 109.5 . . ?
H12B C12 H12C 109.5 . . ?
O2 C13 Mo1 177.66(15) . . ?
O3 C14 Mo1 178.94(15) . . ?
O4 C15 Mo1 172.93(16) . . ?
O5 C16 Mo1 177.54(15) . . ?
O6 C17 Mo1 176.50(16) . . ?
O7 C18 C19 114.99(16) . . ?
O7 C18 P2 60.69(8) . . ?
C19 C18 P2 124.00(13) . . ?
O7 C18 H18A 115.2 . . ?
C19 C18 H18A 115.2 . . ?
P2 C18 H18A 115.2 . . ?
C18 C19 H19C 109.5 . . ?
C18 C19 H19B 109.5 . . ?
H19C C19 H19B 109.5 . . ?
C18 C19 H19A 109.5 . . ?
H19C C19 H19A 109.5 . . ?
H19B C19 H19A 109.5 . . ?
C21 C20 C24 103.46(13) . . ?
C21 C20 C25 112.76(13) . . ?
C24 C20 C25 114.11(15) . . ?
C21 C20 P2 105.13(11) . . ?
C24 C20 P2 106.26(10) . . ?
C25 C20 P2 114.13(11) . . ?
C22 C21 C26 128.90(15) . . ?
C22 C21 C20 108.77(15) . . ?
C26 C21 C20 122.26(14) . . ?
C21 C22 C23 109.53(15) . . ?
C21 C22 C27 127.43(17) . . ?
C23 C22 C27 123.04(16) . . ?
C24 C23 C22 109.56(16) . . ?
C24 C23 C28 127.70(18) . . ?
C22 C23 C28 122.69(15) . . ?
C23 C24 C29 128.61(17) . . ?
C23 C24 C20 108.65(15) . . ?
C29 C24 C20 122.70(15) . . ?
C20 C25 H25A 109.5 . . ?
C20 C25 H25B 109.5 . . ?
H25A C25 H25B 109.5 . . ?
C20 C25 H25C 109.5 . . ?
H25A C25 H25C 109.5 . . ?
H25B C25 H25C 109.5 . . ?
C21 C26 H26A 109.5 . . ?
C21 C26 H26B 109.5 . . ?
H26A C26 H26B 109.5 . . ?
C21 C26 H26C 109.5 . . ?
H26A C26 H26C 109.5 . . ?
H26B C26 H26C 109.5 . . ?
C22 C27 H27A 109.5 . . ?
C22 C27 H27B 109.5 . . ?
H27A C27 H27B 109.5 . . ?
C22 C27 H27C 109.5 . . ?
H27A C27 H27C 109.5 . . ?
H27B C27 H27C 109.5 . . ?
C23 C28 H28A 109.5 . . ?
C23 C28 H28B 109.5 . . ?
H28A C28 H28B 109.5 . . ?
C23 C28 H28C 109.5 . . ?
H28A C28 H28C 109.5 . . ?
H28B C28 H28C 109.5 . . ?
C24 C29 H29C 109.5 . . ?
C24 C29 H29B 109.5 . . ?
H29C C29 H29B 109.5 . . ?
C24 C29 H29A 109.5 . . ?
H29C C29 H29A 109.5 . . ?
H29B C29 H29A 109.5 . . ?
O8 C30 Mo2 178.7(2) . . ?
O9 C31 Mo2 179.53(16) . . ?
O10 C32 Mo2 178.21(19) . . ?
O11 C33 Mo2 178.65(15) . . ?
O12 C34 Mo2 172.79(16) . . ?
C13 Mo1 C17 86.31(7) . . ?
C13 Mo1 C16 90.48(7) . . ?
C17 Mo1 C16 89.95(7) . . ?
C13 Mo1 C15 88.83(7) . . ?
C17 Mo1 C15 173.46(7) . . ?
C16 Mo1 C15 85.71(7) . . ?
C13 Mo1 C14 90.03(7) . . ?
C17 Mo1 C14 93.09(7) . . ?
C16 Mo1 C14 176.94(7) . . ?
C15 Mo1 C14 91.29(7) . . ?
C13 Mo1 P1 172.80(5) . . ?
C17 Mo1 P1 86.83(5) . . ?
C16 Mo1 P1 91.70(5) . . ?
C15 Mo1 P1 98.17(5) . . ?
C14 Mo1 P1 88.15(5) . . ?
C30 Mo2 C33 90.93(7) . . ?
C30 Mo2 C32 89.43(8) . . ?
C33 Mo2 C32 88.71(7) . . ?
C30 Mo2 C34 85.85(8) . . ?
C33 Mo2 C34 88.68(7) . . ?
C32 Mo2 C34 174.58(7) . . ?
C30 Mo2 C31 90.09(7) . . ?
C33 Mo2 C31 178.43(7) . . ?
C32 Mo2 C31 92.50(7) . . ?
C34 Mo2 C31 90.19(7) . . ?
C30 Mo2 P2 176.87(5) . . ?
C33 Mo2 P2 91.18(5) . . ?
C32 Mo2 P2 88.30(6) . . ?
C34 Mo2 P2 96.51(5) . . ?
C31 Mo2 P2 87.85(5) . . ?
C1 O1 P1 68.56(8) . . ?
C18 O7 P2 68.49(8) . . ?
O1 P1 C1 50.81(7) . . ?
O1 P1 C3 105.60(6) . . ?
C1 P1 C3 107.01(8) . . ?
O1 P1 Mo1 117.35(5) . . ?
C1 P1 Mo1 125.56(6) . . ?
C3 P1 Mo1 125.57(5) . . ?
O7 P2 C18 50.83(7) . . ?
O7 P2 C20 105.09(7) . . ?
C18 P2 C20 108.16(8) . . ?
O7 P2 Mo2 118.54(5) . . ?
C18 P2 Mo2 125.01(6) . . ?
C20 P2 Mo2 124.86(5) . . ?

loop_
_geom_bond_atom_site_label_1
_geom_bond_atom_site_label_2
_geom_bond_distance
_geom_bond_site_symmetry_2
_geom_bond_publ_flag
C1 O1 1.487(2) . ?
C1 C2 1.502(2) . ?
C1 P1 1.7856(16) . ?
C1 H1A 1.0000 . ?
C2 H2C 0.9800 . ?
C2 H2B 0.9800 . ?
C2 H2A 0.9800 . ?
C3 C7 1.511(2) . ?
C3 C4 1.520(2) . ?
C3 C8 1.533(2) . ?
C3 P1 1.8534(15) . ?
C4 C5 1.352(2) . ?
C4 C9 1.501(2) . ?
C5 C6 1.463(2) . ?
C5 C10 1.504(2) . ?
C6 C7 1.348(2) . ?
C6 C11 1.508(2) . ?
C7 C12 1.494(2) . ?
C8 H8A 0.9800 . ?
C8 H8B 0.9800 . ?
C8 H8C 0.9800 . ?
C9 H9A 0.9800 . ?
C9 H9B 0.9800 . ?
C9 H9C 0.9800 . ?
C10 H10A 0.9800 . ?
C10 H10B 0.9800 . ?
C10 H10C 0.9800 . ?
C11 H11A 0.9800 . ?
C11 H11B 0.9800 . ?
C11 H11C 0.9800 . ?
C12 H12A 0.9800 . ?
C12 H12B 0.9800 . ?
C12 H12C 0.9800 . ?
C13 O2 1.145(2) . ?
C13 Mo1 2.0032(18) . ?
C14 O3 1.134(2) . ?
C14 Mo1 2.0621(18) . ?
C15 O4 1.1352(19) . ?
C15 Mo1 2.0574(18) . ?
C16 O5 1.140(2) . ?
C16 Mo1 2.0392(18) . ?
C17 O6 1.142(2) . ?
C17 Mo1 2.0359(18) . ?
C18 O7 1.487(2) . ?
C18 C19 1.501(2) . ?
C18 P2 1.7847(17) . ?
C18 H18A 1.0000 . ?
C19 H19C 0.9800 . ?
C19 H19B 0.9800 . ?
C19 H19A 0.9800 . ?
C20 C21 1.510(2) . ?
C20 C24 1.515(2) . ?
C20 C25 1.540(2) . ?
C20 P2 1.8592(15) . ?
C21 C22 1.350(2) . ?
C21 C26 1.490(2) . ?
C22 C23 1.472(2) . ?
C22 C27 1.504(2) . ?
C23 C24 1.349(2) . ?
C23 C28 1.506(2) . ?
C24 C29 1.497(2) . ?
C25 H25A 0.9800 . ?
C25 H25B 0.9800 . ?
C25 H25C 0.9800 . ?
C26 H26A 0.9800 . ?
C26 H26B 0.9800 . ?
C26 H26C 0.9800 . ?
C27 H27A 0.9800 . ?
C27 H27B 0.9800 . ?
C27 H27C 0.9800 . ?
C28 H28A 0.9800 . ?
C28 H28B 0.9800 . ?
C28 H28C 0.9800 . ?
C29 H29C 0.9800 . ?
C29 H29B 0.9800 . ?
C29 H29A 0.9800 . ?
C30 O8 1.146(2) . ?
C30 Mo2 2.0073(19) . ?
C31 O9 1.137(2) . ?
C31 Mo2 2.0601(18) . ?
C32 O10 1.139(2) . ?
C32 Mo2 2.044(2) . ?
C33 O11 1.140(2) . ?
C33 Mo2 2.0433(18) . ?
C34 O12 1.141(2) . ?
C34 Mo2 2.046(2) . ?
Mo1 P1 2.4763(5) . ?
Mo2 P2 2.4720(4) . ?
O1 P1 1.6719(11) . ?
O7 P2 1.6727(12) . ?
